data_4107050
loop_
_publ_author_name
'Thomas S. Teets'
'Daniel G. Nocera'

_publ_section_title
;
 Mechanistic Studies of O2 Reduction Effected by Group 9 Bimetallic
 Hydride Complexes
;
_journal_name_full 'Journal of the American Chemical Society'
_journal_page_first 17796
_journal_page_last 17806
_journal_paper_doi 10.1021/ja2069196
_journal_volume 133
_journal_year 2011
_chemical_formula_sum 'C28 H40 Cl2 F24 Ir2 N4 O10 P4'
_chemical_formula_weight 1627.82
_chemical_name_systematic
; 
 ? 
;
_space_group_IT_number 4
_symmetry_cell_setting monoclinic
_symmetry_space_group_name_Hall 'P 2yb'
_symmetry_space_group_name_H-M 'P 1 21 1'
_atom_sites_solution_hydrogens geom
_atom_sites_solution_primary direct
_atom_sites_solution_secondary difmap
_audit_creation_method SHELXL-97
_cell_angle_alpha 90.00
_cell_angle_beta 117.313(2)
_cell_angle_gamma 90.00
_cell_formula_units_Z 2
_cell_length_a 12.4449(13)
_cell_length_b 18.0315(19)
_cell_length_c 12.9712(13)
_cell_measurement_reflns_used 9051
_cell_measurement_temperature 100(2)
_cell_measurement_theta_max 30.44
_cell_measurement_theta_min 2.19
_cell_volume 2586.2(5)
_computing_cell_refinement 'Bruker SAINT'
_computing_data_collection 'Bruker APEX2'
_computing_data_reduction 'Bruker SAINT'
_computing_molecular_graphics 'Bruker SHELXTL'
_computing_publication_material 'Bruker SHELXTL'
_computing_structure_refinement 'SHELXL-97 (Sheldrick, 2008)'
_computing_structure_solution 'SHELXS-97 (Sheldrick, 2008)'
_diffrn_ambient_temperature 100(2)
_diffrn_measured_fraction_theta_full 1.000
_diffrn_measured_fraction_theta_max 1.000
_diffrn_measurement_device_type 'Bruker APEX-II CCD'
_diffrn_measurement_method '\f and \w scans'
_diffrn_radiation_monochromator graphite
_diffrn_radiation_source 'fine-focus sealed tube'
_diffrn_radiation_type MoK\a
_diffrn_radiation_wavelength 0.71073
_diffrn_reflns_av_R_equivalents 0.0566
_diffrn_reflns_av_sigmaI/netI 0.0646
_diffrn_reflns_limit_h_max 17
_diffrn_reflns_limit_h_min -17
_diffrn_reflns_limit_k_max 25
_diffrn_reflns_limit_k_min -25
_diffrn_reflns_limit_l_max 18
_diffrn_reflns_limit_l_min -18
_diffrn_reflns_number 57482
_diffrn_reflns_theta_full 30.03
_diffrn_reflns_theta_max 30.03
_diffrn_reflns_theta_min 1.77
_exptl_absorpt_coefficient_mu 5.505
_exptl_absorpt_correction_T_max 0.7704
_exptl_absorpt_correction_T_min 0.2168
_exptl_absorpt_correction_type multi-scan
_exptl_absorpt_process_details Sadabs
_exptl_crystal_colour yellow
_exptl_crystal_density_diffrn 2.090
_exptl_crystal_description plate
_exptl_crystal_F_000 1560
_exptl_crystal_size_max 0.40
_exptl_crystal_size_mid 0.20
_exptl_crystal_size_min 0.05
_refine_diff_density_max 2.481
_refine_diff_density_min -2.687
_refine_diff_density_rms 0.189
_refine_ls_abs_structure_details 'Flack H D (1983), Acta Cryst. A39, 876-881'
_refine_ls_abs_structure_Flack -0.010(4)
_refine_ls_extinction_method none
_refine_ls_goodness_of_fit_ref 0.995
_refine_ls_hydrogen_treatment constr
_refine_ls_matrix_type full
_refine_ls_number_parameters 675
_refine_ls_number_reflns 15121
_refine_ls_number_restraints 1
_refine_ls_restrained_S_all 0.995
_refine_ls_R_factor_all 0.0434
_refine_ls_R_factor_gt 0.0353
_refine_ls_shift/su_max 0.007
_refine_ls_shift/su_mean 0.000
_refine_ls_structure_factor_coef Fsqd
_refine_ls_weighting_details 'calc w=1/[\s^2^(Fo^2^)+(0.0350P)^2^+0.0000P] where P=(Fo^2^+2Fc^2^)/3'
_refine_ls_weighting_scheme calc
_refine_ls_wR_factor_gt 0.0760
_refine_ls_wR_factor_ref 0.0797
_reflns_number_gt 13562
_reflns_number_total 15121
_reflns_threshold_expression >2sigma(I)
_cod_data_source_file ja2069196_si_003.cif
_cod_data_source_block 7
_cod_database_code 4107050

loop_
_symmetry_equiv_pos_as_xyz
'x, y, z'
'-x, y+1/2, -z'

loop_
_atom_site_label
_atom_site_type_symbol
_atom_site_fract_x
_atom_site_fract_y
_atom_site_fract_z
_atom_site_U_iso_or_equiv
_atom_site_adp_type
_atom_site_occupancy
_atom_site_symmetry_multiplicity
_atom_site_calc_flag
_atom_site_refinement_flags
Ir1 Ir 0.454241(16) 1.426449(10) 1.129864(17) 0.01300(5) Uani 1 1 d .
Ir2 Ir 0.402469(16) 1.574231(10) 1.078976(17) 0.01283(5) Uani 1 1 d .
Cl1 Cl 0.51418(12) 1.60844(8) 1.27930(12) 0.0181(3) Uani 1 1 d .
Cl2 Cl 0.34652(12) 1.70607(7) 1.02253(12) 0.0182(3) Uani 1 1 d .
P1 P 0.63043(12) 1.43699(8) 1.11767(12) 0.0138(3) Uani 1 1 d .
P2 P 0.57442(12) 1.59006(8) 1.05953(13) 0.0144(3) Uani 1 1 d .
P3 P 0.29428(12) 1.41150(7) 1.16849(13) 0.0156(3) Uani 1 1 d .
P4 P 0.22628(12) 1.56252(8) 1.09228(13) 0.0158(3) Uani 1 1 d .
N1 N 0.6762(4) 1.5225(3) 1.1083(4) 0.0183(10) Uani 1 1 d .
N2 N 0.2042(4) 1.4839(3) 1.1483(5) 0.0202(10) Uani 1 1 d .
N3 N 0.6129(4) 1.4429(3) 1.3926(4) 0.0202(10) Uani 1 1 d .
N4 N 0.2639(4) 1.5237(3) 0.8256(4) 0.0200(10) Uani 1 1 d .
O1 O 0.4269(3) 1.3215(2) 1.0521(4) 0.0205(8) Uani 1 1 d .
O2 O 0.3676(3) 1.3813(2) 0.9664(3) 0.0172(8) Uani 1 1 d .
O3 O 0.6519(3) 1.3887(2) 1.0253(4) 0.0180(8) Uani 1 1 d .
O4 O 0.7488(3) 1.4086(2) 1.2304(3) 0.0181(8) Uani 1 1 d .
O5 O 0.6563(4) 1.6623(2) 1.1039(4) 0.0205(9) Uani 1 1 d .
O6 O 0.5515(4) 1.5943(2) 0.9268(3) 0.0179(8) Uani 1 1 d .
O7 O 0.2049(4) 1.3418(2) 1.1131(4) 0.0197(8) Uani 1 1 d .
O8 O 0.3271(4) 1.3945(2) 1.3014(4) 0.0212(9) Uani 1 1 d .
O9 O 0.1836(4) 1.6249(2) 1.1530(4) 0.0219(9) Uani 1 1 d .
O10 O 0.1047(3) 1.5613(2) 0.9681(4) 0.0196(8) Uani 1 1 d .
F11 F 0.5633(4) 1.3969(3) 0.7237(4) 0.0408(11) Uani 1 1 d .
F12 F 0.6855(4) 1.4713(2) 0.8545(4) 0.0379(10) Uani 1 1 d .
F13 F 0.7283(3) 1.3555(2) 0.8626(4) 0.0315(9) Uani 1 1 d .
F21 F 0.9549(5) 1.3528(3) 1.4094(5) 0.0717(18) Uani 1 1 d .
F22 F 0.9420(5) 1.3277(3) 1.2428(6) 0.0707(17) Uani 1 1 d .
F23 F 0.9113(5) 1.2424(3) 1.3418(5) 0.0643(16) Uani 1 1 d .
F31 F 0.8149(4) 1.6514(2) 1.3386(4) 0.0379(10) Uani 1 1 d .
F32 F 0.7944(4) 1.7680(2) 1.3636(4) 0.0433(11) Uani 1 1 d .
F33 F 0.8719(3) 1.7330(2) 1.2532(4) 0.0386(10) Uani 1 1 d .
F41 F 0.4597(4) 1.5918(2) 0.6888(4) 0.0407(10) Uani 1 1 d .
F42 F 0.6202(4) 1.6582(2) 0.7704(4) 0.0391(10) Uani 1 1 d .
F43 F 0.4455(4) 1.7112(2) 0.6812(3) 0.0346(9) Uani 1 1 d .
F51 F -0.0228(3) 1.3041(2) 0.8262(3) 0.0361(10) Uani 1 1 d .
F52 F -0.0040(3) 1.4021(2) 0.9287(4) 0.0347(9) Uani 1 1 d .
F53 F -0.0297(3) 1.2955(2) 0.9901(4) 0.0319(9) Uani 1 1 d .
F61 F 0.3675(4) 1.2426(3) 1.4888(4) 0.0506(13) Uani 1 1 d .
F62 F 0.3648(5) 1.3588(3) 1.5222(4) 0.0512(12) Uani 1 1 d .
F63 F 0.2074(4) 1.3073(3) 1.3911(4) 0.0430(11) Uani 1 1 d .
F71 F 0.3206(6) 1.7121(3) 1.4285(4) 0.0689(16) Uani 1 1 d .
F72 F 0.3056(5) 1.5949(3) 1.3900(4) 0.0532(13) Uani 1 1 d .
F73 F 0.1454(5) 1.6593(3) 1.3426(5) 0.0625(16) Uani 1 1 d .
F81 F -0.1249(3) 1.6872(2) 0.7951(4) 0.0389(10) Uani 1 1 d .
F82 F -0.0999(3) 1.6347(2) 0.9538(4) 0.0348(9) Uani 1 1 d .
F83 F -0.1301(3) 1.5681(2) 0.8054(4) 0.0401(10) Uani 1 1 d .
C1 C 0.7990(5) 1.5335(3) 1.1154(6) 0.0250(13) Uani 1 1 d .
H1A H 0.7930 1.5683 1.0549 0.037 Uiso 1 1 calc R
H1B H 0.8299 1.4858 1.1041 0.037 Uiso 1 1 calc R
H1C H 0.8544 1.5535 1.1918 0.037 Uiso 1 1 calc R
C2 C 0.0999(5) 1.4778(3) 1.1745(6) 0.0289(14) Uani 1 1 d .
H2A H 0.0741 1.4259 1.1677 0.043 Uiso 1 1 calc R
H2B H 0.0327 1.5081 1.1194 0.043 Uiso 1 1 calc R
H2C H 0.1241 1.4953 1.2536 0.043 Uiso 1 1 calc R
C11 C 0.5662(5) 1.3890(3) 0.9025(5) 0.0218(12) Uani 1 1 d .
H11A H 0.5050 1.4285 0.8857 0.026 Uiso 1 1 calc R
H11B H 0.5240 1.3407 0.8795 0.026 Uiso 1 1 calc R
C12 C 0.6379(5) 1.4032(3) 0.8370(5) 0.0228(12) Uani 1 1 d .
C21 C 0.7614(5) 1.3307(3) 1.2566(6) 0.0242(13) Uani 1 1 d .
H21A H 0.7192 1.3012 1.1846 0.029 Uiso 1 1 calc R
H21B H 0.7265 1.3183 1.3093 0.029 Uiso 1 1 calc R
C22 C 0.8939(7) 1.3145(4) 1.3135(8) 0.043(2) Uani 1 1 d .
C31 C 0.6611(5) 1.7186(3) 1.1842(5) 0.0199(11) Uani 1 1 d .
H31A H 0.5997 1.7087 1.2110 0.024 Uiso 1 1 calc R
H31B H 0.6445 1.7679 1.1464 0.024 Uiso 1 1 calc R
C32 C 0.7852(6) 1.7171(4) 1.2847(6) 0.0263(13) Uani 1 1 d .
C41 C 0.4914(5) 1.6572(3) 0.8584(5) 0.0198(11) Uani 1 1 d .
H41A H 0.5286 1.7034 0.9012 0.024 Uiso 1 1 calc R
H41B H 0.4050 1.6568 0.8402 0.024 Uiso 1 1 calc R
C42 C 0.5036(6) 1.6534(4) 0.7487(6) 0.0259(13) Uani 1 1 d .
C51 C 0.1608(5) 1.3185(3) 0.9958(5) 0.0224(12) Uani 1 1 d .
H51A H 0.1800 1.2655 0.9930 0.027 Uiso 1 1 calc R
H51B H 0.1994 1.3478 0.9572 0.027 Uiso 1 1 calc R
C52 C 0.0256(6) 1.3300(3) 0.9347(6) 0.0261(13) Uani 1 1 d .
C61 C 0.3733(6) 1.3235(3) 1.3524(5) 0.0234(13) Uani 1 1 d .
H61A H 0.4629 1.3239 1.3915 0.028 Uiso 1 1 calc R
H61B H 0.3451 1.2844 1.2920 0.028 Uiso 1 1 calc R
C62 C 0.3268(6) 1.3088(4) 1.4389(6) 0.0282(14) Uani 1 1 d .
C71 C 0.2526(6) 1.6799(3) 1.2359(5) 0.0241(12) Uani 1 1 d .
H71A H 0.2153 1.7292 1.2094 0.029 Uiso 1 1 calc R
H71B H 0.3358 1.6813 1.2443 0.029 Uiso 1 1 calc R
C72 C 0.2564(7) 1.6615(4) 1.3496(7) 0.0399(18) Uani 1 1 d .
C81 C 0.0587(5) 1.6272(3) 0.9024(5) 0.0213(12) Uani 1 1 d .
H81A H 0.0740 1.6271 0.8340 0.026 Uiso 1 1 calc R
H81B H 0.0987 1.6712 0.9504 0.026 Uiso 1 1 calc R
C82 C -0.0749(5) 1.6296(4) 0.8644(6) 0.0253(13) Uani 1 1 d .
C100 C 0.5518(5) 1.4409(3) 1.2930(5) 0.0198(12) Uani 1 1 d .
C101 C 0.6870(5) 1.4696(3) 1.5127(5) 0.0218(12) Uani 1 1 d .
C102 C 0.7840(6) 1.5198(4) 1.5088(6) 0.0306(14) Uani 1 1 d .
H10G H 0.8300 1.4920 1.4772 0.046 Uiso 1 1 calc R
H10H H 0.8389 1.5367 1.5874 0.046 Uiso 1 1 calc R
H10I H 0.7455 1.5627 1.4592 0.046 Uiso 1 1 calc R
C103 C 0.7435(6) 1.4018(4) 1.5888(6) 0.0279(13) Uani 1 1 d .
H10D H 0.6795 1.3671 1.5809 0.042 Uiso 1 1 calc R
H10E H 0.7887 1.4173 1.6700 0.042 Uiso 1 1 calc R
H10F H 0.7984 1.3774 1.5644 0.042 Uiso 1 1 calc R
C104 C 0.6031(6) 1.5106(4) 1.5490(6) 0.0259(13) Uani 1 1 d .
H10A H 0.5652 1.5522 1.4960 0.039 Uiso 1 1 calc R
H10B H 0.6497 1.5295 1.6282 0.039 Uiso 1 1 calc R
H10C H 0.5403 1.4767 1.5462 0.039 Uiso 1 1 calc R
C200 C 0.3157(5) 1.5411(3) 0.9200(5) 0.0134(10) Uani 1 1 d .
C201 C 0.1879(5) 1.4938(3) 0.7079(5) 0.0198(11) Uani 1 1 d .
C202 C 0.1310(6) 1.5593(4) 0.6263(5) 0.0289(14) Uani 1 1 d .
H20G H 0.0785 1.5868 0.6507 0.043 Uiso 1 1 calc R
H20H H 0.0830 1.5411 0.5470 0.043 Uiso 1 1 calc R
H20I H 0.1949 1.5922 0.6290 0.043 Uiso 1 1 calc R
C203 C 0.0914(5) 1.4445(4) 0.7174(6) 0.0278(14) Uani 1 1 d .
H20D H 0.1313 1.4034 0.7709 0.042 Uiso 1 1 calc R
H20E H 0.0366 1.4246 0.6407 0.042 Uiso 1 1 calc R
H20F H 0.0452 1.4740 0.7468 0.042 Uiso 1 1 calc R
C204 C 0.2669(6) 1.4483(4) 0.6715(6) 0.0278(14) Uani 1 1 d .
H20A H 0.3268 1.4806 0.6649 0.042 Uiso 1 1 calc R
H20B H 0.2165 1.4250 0.5963 0.042 Uiso 1 1 calc R
H20C H 0.3085 1.4098 0.7297 0.042 Uiso 1 1 calc R

loop_
_atom_site_aniso_label
_atom_site_aniso_U_11
_atom_site_aniso_U_22
_atom_site_aniso_U_33
_atom_site_aniso_U_23
_atom_site_aniso_U_13
_atom_site_aniso_U_12
Ir1 0.01133(8) 0.01295(9) 0.01825(10) 0.00026(8) 0.00982(7) 0.00027(7)
Ir2 0.01080(8) 0.01290(9) 0.01766(10) 0.00008(8) 0.00899(7) 0.00018(7)
Cl1 0.0174(6) 0.0190(6) 0.0197(7) -0.0001(5) 0.0102(5) 0.0002(5)
Cl2 0.0181(6) 0.0153(6) 0.0235(7) 0.0019(5) 0.0115(5) 0.0019(5)
P1 0.0113(6) 0.0163(8) 0.0171(7) 0.0015(6) 0.0093(5) 0.0011(5)
P2 0.0117(6) 0.0154(8) 0.0182(7) 0.0004(5) 0.0089(5) -0.0002(5)
P3 0.0131(6) 0.0154(8) 0.0224(7) 0.0005(5) 0.0115(5) -0.0008(5)
P4 0.0122(6) 0.0174(8) 0.0210(7) 0.0010(6) 0.0103(5) 0.0014(5)
N1 0.013(2) 0.018(2) 0.031(3) 0.002(2) 0.017(2) 0.0018(18)
N2 0.016(2) 0.018(2) 0.037(3) 0.004(2) 0.021(2) 0.0012(19)
N3 0.015(2) 0.024(3) 0.024(3) 0.0030(19) 0.0103(19) 0.0014(17)
N4 0.018(2) 0.019(2) 0.026(3) 0.002(2) 0.013(2) 0.0008(19)
O1 0.0188(19) 0.0161(19) 0.031(2) 0.0025(16) 0.0155(17) -0.0031(15)
O2 0.0195(19) 0.0177(19) 0.017(2) 0.0029(15) 0.0106(16) 0.0004(15)
O3 0.0150(18) 0.021(2) 0.025(2) 0.0011(16) 0.0155(16) 0.0028(15)
O4 0.0141(17) 0.019(2) 0.024(2) 0.0023(15) 0.0105(15) 0.0025(14)
O5 0.0166(19) 0.018(2) 0.031(2) -0.0079(17) 0.0140(17) -0.0075(15)
O6 0.0209(19) 0.017(2) 0.021(2) -0.0002(15) 0.0147(16) 0.0003(15)
O7 0.0172(19) 0.020(2) 0.027(2) 0.0024(17) 0.0153(17) -0.0009(16)
O8 0.024(2) 0.0171(19) 0.030(2) 0.0029(17) 0.0191(18) 0.0028(16)
O9 0.0197(19) 0.021(2) 0.031(2) -0.0044(17) 0.0169(18) -0.0005(16)
O10 0.0144(17) 0.020(2) 0.025(2) 0.0027(16) 0.0100(15) 0.0016(14)
F11 0.032(2) 0.071(3) 0.026(2) -0.002(2) 0.0191(18) -0.004(2)
F12 0.055(3) 0.027(2) 0.050(3) 0.0008(18) 0.040(2) -0.0093(19)
F13 0.0300(19) 0.038(2) 0.041(2) 0.0036(18) 0.0286(18) 0.0065(17)
F21 0.041(3) 0.059(3) 0.065(4) -0.003(3) -0.019(3) 0.007(2)
F22 0.041(3) 0.072(4) 0.120(5) 0.015(3) 0.055(3) 0.021(3)
F23 0.050(3) 0.039(3) 0.082(4) 0.020(3) 0.012(3) 0.025(2)
F31 0.028(2) 0.039(2) 0.042(2) 0.017(2) 0.0123(18) 0.0034(18)
F32 0.044(2) 0.046(3) 0.031(2) -0.0136(19) 0.0092(19) -0.009(2)
F33 0.0197(18) 0.050(3) 0.046(3) 0.004(2) 0.0157(18) -0.0104(17)
F41 0.056(3) 0.043(3) 0.030(2) -0.0088(18) 0.026(2) -0.008(2)
F42 0.031(2) 0.048(2) 0.052(3) 0.016(2) 0.031(2) 0.0037(19)
F43 0.036(2) 0.040(2) 0.030(2) 0.0150(18) 0.0172(18) 0.0046(17)
F51 0.0214(18) 0.053(3) 0.030(2) -0.0082(18) 0.0086(16) -0.0117(17)
F52 0.0246(18) 0.029(2) 0.048(3) 0.0060(17) 0.0140(18) -0.0007(15)
F53 0.0173(17) 0.038(2) 0.046(2) 0.0095(18) 0.0199(17) -0.0028(15)
F61 0.060(3) 0.049(3) 0.053(3) 0.032(2) 0.035(3) 0.018(2)
F62 0.065(3) 0.065(3) 0.034(3) -0.007(2) 0.031(2) -0.005(3)
F63 0.026(2) 0.058(3) 0.053(3) 0.017(2) 0.024(2) -0.0039(19)
F71 0.101(5) 0.064(4) 0.035(3) -0.017(3) 0.026(3) -0.005(3)
F72 0.067(3) 0.053(3) 0.042(3) 0.019(2) 0.027(2) 0.014(2)
F73 0.072(4) 0.079(4) 0.074(4) 0.011(3) 0.066(3) 0.020(3)
F81 0.0246(19) 0.042(2) 0.044(3) 0.0177(19) 0.0102(18) 0.0103(17)
F82 0.0275(19) 0.043(2) 0.047(3) 0.0063(19) 0.0286(19) 0.0074(17)
F83 0.0223(18) 0.042(2) 0.043(2) -0.009(2) 0.0036(16) -0.0061(18)
C1 0.017(3) 0.022(3) 0.045(4) 0.003(3) 0.022(3) -0.002(2)
C2 0.020(3) 0.028(3) 0.052(4) 0.007(3) 0.029(3) 0.004(2)
C11 0.016(2) 0.026(3) 0.028(3) 0.008(2) 0.014(2) 0.009(2)
C12 0.025(3) 0.025(3) 0.028(3) 0.000(2) 0.020(3) -0.001(2)
C21 0.025(3) 0.017(3) 0.032(4) 0.009(2) 0.014(3) 0.006(2)
C22 0.026(3) 0.032(4) 0.056(5) 0.011(3) 0.007(3) 0.013(3)
C31 0.022(3) 0.015(2) 0.031(3) -0.002(2) 0.019(2) -0.004(2)
C32 0.025(3) 0.024(3) 0.031(4) -0.001(3) 0.013(3) -0.007(2)
C41 0.018(3) 0.021(3) 0.023(3) 0.007(2) 0.011(2) 0.005(2)
C42 0.025(3) 0.030(3) 0.028(3) 0.006(3) 0.016(3) -0.002(3)
C51 0.018(3) 0.027(3) 0.022(3) -0.005(2) 0.009(2) -0.006(2)
C52 0.021(3) 0.027(3) 0.032(4) -0.001(3) 0.014(3) -0.006(2)
C61 0.026(3) 0.028(3) 0.022(3) 0.007(2) 0.016(3) 0.009(2)
C62 0.026(3) 0.035(4) 0.024(3) 0.009(3) 0.012(3) 0.003(3)
C71 0.026(3) 0.023(3) 0.028(3) -0.005(2) 0.015(3) 0.003(2)
C72 0.052(5) 0.043(4) 0.030(4) 0.004(3) 0.023(3) 0.016(4)
C81 0.016(2) 0.021(3) 0.030(3) 0.002(2) 0.013(2) 0.001(2)
C82 0.018(3) 0.028(3) 0.029(3) -0.001(3) 0.009(2) 0.002(2)
C100 0.016(2) 0.019(3) 0.026(3) 0.006(2) 0.012(2) 0.000(2)
C101 0.016(2) 0.031(3) 0.018(3) -0.002(2) 0.007(2) -0.001(2)
C102 0.020(3) 0.041(4) 0.029(4) 0.003(3) 0.009(3) -0.006(3)
C103 0.028(3) 0.033(3) 0.023(3) 0.007(3) 0.012(3) 0.008(3)
C104 0.028(3) 0.030(3) 0.021(3) -0.001(2) 0.013(3) 0.001(2)
C200 0.016(2) 0.013(2) 0.011(3) 0.0065(19) 0.006(2) 0.0049(18)
C201 0.020(3) 0.021(3) 0.018(3) -0.005(2) 0.009(2) -0.004(2)
C202 0.027(3) 0.033(4) 0.021(3) 0.006(3) 0.007(2) 0.001(2)
C203 0.020(3) 0.032(4) 0.031(3) -0.002(3) 0.012(2) -0.005(2)
C204 0.027(3) 0.036(4) 0.026(3) -0.009(3) 0.017(3) -0.001(2)

loop_
_atom_type_symbol
_atom_type_description
_atom_type_scat_dispersion_real
_atom_type_scat_dispersion_imag
_atom_type_scat_source
C C 0.0033 0.0016 'International Tables Vol C Tables 4.2.6.8 and 6.1.1.4'
H H 0.0000 0.0000 'International Tables Vol C Tables 4.2.6.8 and 6.1.1.4'
N N 0.0061 0.0033 'International Tables Vol C Tables 4.2.6.8 and 6.1.1.4'
O O 0.0106 0.0060 'International Tables Vol C Tables 4.2.6.8 and 6.1.1.4'
F F 0.0171 0.0103 'International Tables Vol C Tables 4.2.6.8 and 6.1.1.4'
P P 0.1023 0.0942 'International Tables Vol C Tables 4.2.6.8 and 6.1.1.4'
Cl Cl 0.1484 0.1585 'International Tables Vol C Tables 4.2.6.8 and 6.1.1.4'
Ir Ir -1.4442 7.9887 'International Tables Vol C Tables 4.2.6.8 and 6.1.1.4'

loop_
_geom_angle_atom_site_label_1
_geom_angle_atom_site_label_2
_geom_angle_atom_site_label_3
_geom_angle
C100 Ir1 O2 163.99(19)
C100 Ir1 O1 122.4(2)
O2 Ir1 O1 41.74(15)
C100 Ir1 P1 85.58(17)
O2 Ir1 P1 91.58(11)
O1 Ir1 P1 89.47(11)
C100 Ir1 P3 87.02(17)
O2 Ir1 P3 94.71(11)
O1 Ir1 P3 91.93(11)
P1 Ir1 P3 172.00(5)
C100 Ir1 Ir2 95.35(16)
O2 Ir1 Ir2 100.49(11)
O1 Ir1 Ir2 142.23(11)
P1 Ir1 Ir2 91.69(4)
P3 Ir1 Ir2 92.02(4)
C200 Ir2 P2 90.81(16)
C200 Ir2 P4 88.06(16)
P2 Ir2 P4 177.39(6)
C200 Ir2 Cl1 176.83(15)
P2 Ir2 Cl1 88.90(5)
P4 Ir2 Cl1 92.36(5)
C200 Ir2 Cl2 92.13(15)
P2 Ir2 Cl2 89.88(5)
P4 Ir2 Cl2 87.82(5)
Cl1 Ir2 Cl2 91.03(5)
C200 Ir2 Ir1 84.92(15)
P2 Ir2 Ir1 91.11(4)
P4 Ir2 Ir1 91.12(4)
Cl1 Ir2 Ir1 91.93(3)
Cl2 Ir2 Ir1 176.90(3)
O3 P1 O4 96.3(2)
O3 P1 N1 105.6(2)
O4 P1 N1 99.2(2)
O3 P1 Ir1 120.26(16)
O4 P1 Ir1 114.77(15)
N1 P1 Ir1 117.01(17)
O5 P2 O6 96.7(2)
O5 P2 N1 102.3(2)
O6 P2 N1 99.9(2)
O5 P2 Ir2 122.65(16)
O6 P2 Ir2 114.10(15)
N1 P2 Ir2 117.10(17)
O8 P3 O7 96.5(2)
O8 P3 N2 98.0(2)
O7 P3 N2 105.3(2)
O8 P3 Ir1 116.11(16)
O7 P3 Ir1 119.19(16)
N2 P3 Ir1 117.77(17)
O9 P4 O10 97.4(2)
O9 P4 N2 103.0(2)
O10 P4 N2 98.9(2)
O9 P4 Ir2 121.31(16)
O10 P4 Ir2 114.53(16)
N2 P4 Ir2 117.74(17)
C1 N1 P2 120.2(4)
C1 N1 P1 119.3(4)
P2 N1 P1 118.7(3)
C2 N2 P3 120.1(4)
C2 N2 P4 119.8(4)
P3 N2 P4 120.1(3)
C100 N3 C101 162.8(6)
C200 N4 C201 172.3(6)
O2 O1 Ir1 67.6(2)
O1 O2 Ir1 70.6(2)
C11 O3 P1 121.8(3)
C21 O4 P1 118.8(4)
C31 O5 P2 130.4(4)
C41 O6 P2 119.2(4)
C51 O7 P3 123.7(4)
C61 O8 P3 121.0(4)
C71 O9 P4 129.8(4)
C81 O10 P4 121.2(4)
O3 C11 C12 106.9(5)
F13 C12 F11 107.6(5)
F13 C12 F12 107.0(5)
F11 C12 F12 107.1(5)
F13 C12 C11 113.6(5)
F11 C12 C11 108.2(5)
F12 C12 C11 112.9(5)
O4 C21 C22 106.6(5)
F21 C22 F22 108.1(7)
F21 C22 F23 107.5(7)
F22 C22 F23 107.2(7)
F21 C22 C21 113.0(7)
F22 C22 C21 111.6(7)
F23 C22 C21 109.2(6)
O5 C31 C32 107.5(5)
F31 C32 F32 107.5(5)
F31 C32 F33 106.3(5)
F32 C32 F33 106.6(5)
F31 C32 C31 113.5(5)
F32 C32 C31 110.1(5)
F33 C32 C31 112.5(5)
O6 C41 C42 107.5(5)
F41 C42 F43 108.4(5)
F41 C42 F42 107.0(5)
F43 C42 F42 107.1(5)
F41 C42 C41 113.6(5)
F43 C42 C41 109.0(5)
F42 C42 C41 111.5(5)
O7 C51 C52 108.1(5)
F51 C52 F52 107.3(5)
F51 C52 F53 107.8(5)
F52 C52 F53 106.4(5)
F51 C52 C51 111.1(5)
F52 C52 C51 111.9(5)
F53 C52 C51 112.0(5)
O8 C61 C62 106.9(5)
F62 C62 F63 107.5(6)
F62 C62 F61 107.5(6)
F63 C62 F61 107.7(5)
F62 C62 C61 112.0(6)
F63 C62 C61 112.8(6)
F61 C62 C61 109.1(6)
O9 C71 C72 109.0(6)
F71 C72 F72 107.9(6)
F71 C72 F73 108.0(6)
F72 C72 F73 105.7(7)
F71 C72 C71 110.2(7)
F72 C72 C71 112.8(6)
F73 C72 C71 112.0(6)
O10 C81 C82 107.5(5)
F81 C82 F82 108.2(5)
F81 C82 F83 107.6(5)
F82 C82 F83 106.8(5)
F81 C82 C81 110.5(5)
F82 C82 C81 112.4(5)
F83 C82 C81 111.3(5)
N3 C100 Ir1 173.9(5)
N3 C101 C104 107.4(5)
N3 C101 C103 107.5(5)
C104 C101 C103 111.6(5)
N3 C101 C102 106.1(5)
C104 C101 C102 112.8(6)
C103 C101 C102 111.1(5)
N4 C200 Ir2 178.1(5)
N4 C201 C204 108.6(5)
N4 C201 C202 107.9(5)
C204 C201 C202 111.4(5)
N4 C201 C203 106.2(5)
C204 C201 C203 110.6(5)
C202 C201 C203 111.8(5)

loop_
_geom_bond_atom_site_label_1
_geom_bond_atom_site_label_2
_geom_bond_distance
Ir1 C100 1.913(6)
Ir1 O2 2.056(4)
Ir1 O1 2.097(4)
Ir1 P1 2.2775(13)
Ir1 P3 2.2808(14)
Ir1 Ir2 2.7498(4)
Ir2 C200 1.931(5)
Ir2 P2 2.2847(14)
Ir2 P4 2.2868(14)
Ir2 Cl1 2.3979(14)
Ir2 Cl2 2.4908(13)
P1 O3 1.600(4)
P1 O4 1.610(4)
P1 N1 1.667(5)
P2 O5 1.591(4)
P2 O6 1.613(4)
P2 N1 1.660(5)
P3 O8 1.608(4)
P3 O7 1.612(4)
P3 N2 1.661(5)
P4 O9 1.597(4)
P4 O10 1.627(4)
P4 N2 1.672(5)
N1 C1 1.502(7)
N2 C2 1.490(7)
N3 C100 1.161(7)
N3 C101 1.480(8)
N4 C200 1.136(7)
N4 C201 1.480(8)
O1 O2 1.480(5)
O3 C11 1.455(7)
O4 C21 1.437(7)
O5 C31 1.436(7)
O6 C41 1.423(6)
O7 C51 1.424(7)
O8 C61 1.436(7)
O9 C71 1.424(7)
O10 C81 1.421(7)
F11 C12 1.335(7)
F12 C12 1.337(7)
F13 C12 1.330(7)
F21 C22 1.317(10)
F22 C22 1.327(10)
F23 C22 1.341(8)
F31 C32 1.338(7)
F32 C32 1.340(8)
F33 C32 1.348(7)
F41 C42 1.322(8)
F42 C42 1.347(7)
F43 C42 1.339(7)
F51 C52 1.335(7)
F52 C52 1.343(7)
F53 C52 1.352(7)
F61 C62 1.340(7)
F62 C62 1.318(8)
F63 C62 1.322(7)
F71 C72 1.329(9)
F72 C72 1.341(8)
F73 C72 1.343(9)
F81 C82 1.327(7)
F82 C82 1.334(7)
F83 C82 1.344(7)
C11 C12 1.511(8)
C21 C22 1.494(9)
C31 C32 1.496(9)
C41 C42 1.501(9)
C51 C52 1.509(8)
C61 C62 1.503(9)
C71 C72 1.491(10)
C81 C82 1.502(8)
C101 C104 1.520(8)
C101 C103 1.525(9)
C101 C102 1.529(8)
C201 C204 1.513(8)
C201 C202 1.526(8)
C201 C203 1.544(8)
